data_4132993
loop_
_publ_author_name
'Zhou, Chenkun'
'Lin, Haoran'
'Worku, Michael'
'Neu, Jennifer'
'Zhou, Yan'
'Tian, Yu'
'Lee, Sujin'
'Djurovich, Peter'
'Siegrist, Theo'
'Ma, Biwu'

_publ_section_title
;
 Blue Emitting Single Crystalline Assembly of Metal Halide Clusters.
;
_journal_issue 41
_journal_name_full 'Journal of the American Chemical Society'
_journal_page_first 13181
_journal_page_last 13184
_journal_paper_doi 10.1021/jacs.8b07731
_journal_volume 140
_journal_year 2018
_chemical_formula_moiety 'C65 H143 Cl15 N8 Pb4'
_chemical_formula_sum 'C65 H143 Cl15 N8 Pb4'
_chemical_formula_weight 2397.51
_chemical_name_systematic PyPbCl_HCN
_space_group_IT_number 2
_space_group_name_Hall '-P 1'
_space_group_name_H-M_alt 'P -1'
_symmetry_cell_setting triclinic
_symmetry_space_group_name_H-M 'P -1'
_atom_sites_solution_hydrogens difmap
_atom_sites_solution_primary other
_audit_update_record
;
2018-04-12 deposited with the CCDC.
2018-06-28 downloaded from the CCDC.
;
_cell_angle_alpha 84.622(2)
_cell_angle_beta 73.131(3)
_cell_angle_gamma 77.478(2)
_cell_formula_units_Z 2
_cell_length_a 14.8756(5)
_cell_length_b 17.3356(5)
_cell_length_c 18.8823(5)
_cell_measurement_reflns_used 18395
_cell_measurement_temperature 105
_cell_measurement_theta_max 30.131
_cell_measurement_theta_min 2.779
_cell_volume 4546.5(2)
_computing_cell_refinement
; 
 CrysAlisPro (Rigaku Oxford Diffraction, 2017) 
;
_computing_data_collection 'Xcalibur, (Oxford Diffraction, 2002)'
_computing_data_reduction
; 
 CrysAlisPro (Rigaku Oxford Diffraction, 2017) 
;
_computing_molecular_graphics 'CAMERON (Watkin et al., 1996)'
_computing_publication_material 'CRYSTALS (Betteridge et al., 2003)'
_computing_structure_refinement 'CRYSTALS (Betteridge et al., 2003)'
_computing_structure_solution 'Superflip (Palatinus & Chapuis, 2007)'
_diffrn_ambient_temperature 105
_diffrn_measured_fraction_theta_full 0.997
_diffrn_measured_fraction_theta_max 0.912
_diffrn_measurement_device Area
_diffrn_measurement_device_type 'Oxford Diffraction XCALIBUR'
_diffrn_measurement_method '\f & \w scans'
_diffrn_radiation_monochromator graphite
_diffrn_radiation_type 'Mo K\a'
_diffrn_radiation_wavelength 0.71073
_diffrn_reflns_av_R_equivalents 0.123
_diffrn_reflns_limit_h_max 20
_diffrn_reflns_limit_h_min -20
_diffrn_reflns_limit_k_max 24
_diffrn_reflns_limit_k_min -24
_diffrn_reflns_limit_l_max 26
_diffrn_reflns_limit_l_min -25
_diffrn_reflns_number 86998
_diffrn_reflns_theta_full 25.611
_diffrn_reflns_theta_max 30.131
_diffrn_reflns_theta_min 2.779
_diffrn_standards_number 0
_exptl_absorpt_coefficient_mu 7.864
_exptl_absorpt_correction_T_max 0.29
_exptl_absorpt_correction_T_min 0.15
_exptl_absorpt_correction_type gaussian
_exptl_absorpt_process_details
; 
 Gaussian Integration (Busing and Levy, 1957) 
;
_exptl_crystal_colour transparent
_exptl_crystal_density_diffrn 1.751
_exptl_crystal_density_method 'not measured'
_exptl_crystal_description prismatic
_exptl_crystal_F_000 2344
_exptl_crystal_size_max 0.470
_exptl_crystal_size_mid 0.284
_exptl_crystal_size_min 0.158
_refine_diff_density_max 4.44
_refine_diff_density_min -3.36
_refine_ls_extinction_method None
_refine_ls_goodness_of_fit_ref 0.9946
_refine_ls_hydrogen_treatment constr
_refine_ls_matrix_type full
_refine_ls_number_parameters 464
_refine_ls_number_reflns 18395
_refine_ls_number_restraints 70
_refine_ls_R_factor_all 0.0832
_refine_ls_R_factor_gt 0.0700
_refine_ls_shift/su_max 0.0013595
_refine_ls_shift/su_mean 0.0000251
_refine_ls_structure_factor_coef Fsqd
_refine_ls_weighting_details
;
 Method= Modified Sheldrick 
 w=1/[\s^2^(F^2^) + ( 0.11P)^2^ +47.42P] 
 ,where P=(max(Fo^2^,0) + 2Fc^2^)/3 
;
_refine_ls_weighting_scheme calc
_refine_ls_wR_factor_all 0.1952
_refine_ls_wR_factor_gt 0.1752
_refine_ls_wR_factor_ref 0.1817
_reflns_limit_h_max 20
_reflns_limit_h_min -19
_reflns_limit_k_max 24
_reflns_limit_k_min -24
_reflns_limit_l_max 26
_reflns_limit_l_min 0
_reflns_number_gt 16985
_reflns_number_total 24473
_reflns_threshold_expression I>2.0\s(I)
_oxford_diffrn_Wilson_B_factor 2.19
_oxford_diffrn_Wilson_scale 1.75
_oxford_refine_ls_r_factor_ref 0.0741
_oxford_refine_ls_scale 0.8140(19)
_oxford_reflns_number_all 21058
_cod_data_source_file ja8b07731_si_001.cif
_cod_data_source_block PyPbCl_HCN
_cod_original_sg_symbol_H-M 'P -1 '
_cod_database_code 4132993
_oxford_refine_reflns_threshold_expression_ref I>1.0\s(I)

loop_
_symmetry_equiv_pos_as_xyz
x,y,z
-x,-y,-z

loop_
_atom_site_label
_atom_site_type_symbol
_atom_site_fract_x
_atom_site_fract_y
_atom_site_fract_z
_atom_site_U_iso_or_equiv
_atom_site_occupancy
_atom_site_adp_type
_atom_site_refinement_flags_posn
Pb1 Pb 0.41030(2) 0.721045(19) 0.152336(19) 0.0254 1.0000 Uani .
Cl2 Cl 0.4927(2) 0.81328(17) 0.02474(19) 0.0536 1.0000 Uani .
Cl3 Cl 0.4307(2) 0.80899(17) 0.25946(15) 0.0400 1.0000 Uani .
Cl4 Cl 0.5792(2) 0.60751(16) 0.1424(2) 0.0494 1.0000 Uani .
Pb5 Pb 0.31688(3) 0.825360(19) -0.02397(2) 0.0280 1.0000 Uani .
Cl6 Cl 0.2888(3) 0.97982(16) -0.0833(2) 0.0546 1.0000 Uani .
Cl7 Cl 0.3932(2) 0.77162(16) -0.16423(14) 0.0386 1.0000 Uani .
Pb8 Pb 0.14650(3) 0.71167(2) 0.14271(2) 0.0292 1.0000 Uani .
Cl9 Cl 0.1225(3) 0.79270(19) 0.0079(2) 0.0708 1.0000 Uani .
Cl10 Cl -0.01806(19) 0.78851(16) 0.24287(17) 0.0411 1.0000 Uani .
Cl11 Cl 0.0602(3) 0.59270(19) 0.1290(3) 0.0673 1.0000 Uani .
Pb12 Pb 0.06992(3) 0.24441(3) 0.32627(2) 0.0378 1.0000 Uani .
Cl13 Cl -0.1136(3) 0.2601(3) 0.3533(2) 0.0819 1.0000 Uani .
Cl14 Cl 0.0958(3) 0.09099(19) 0.36168(16) 0.0525 1.0000 Uani .
Cl15 Cl 0.1086(4) 0.2396(2) 0.17643(19) 0.0804 1.0000 Uani .
Cl16 Cl 0.0486(3) 0.33107(16) 0.45665(16) 0.0494 1.0000 Uani .
Cl17 Cl 0.34490(17) 0.65801(13) 0.03534(13) 0.0296 1.0000 Uani .
Cl18 Cl 0.24161(18) 0.84657(14) 0.14519(14) 0.0333 1.0000 Uani .
Cl19 Cl 0.2608(3) 0.63548(19) 0.24652(18) 0.0681 1.0000 Uani .
N20 N 0.9172 0.5768 0.3741 0.038(2) 1.0000 Uiso D
C21 C 1.0222 0.5841 0.3578 0.045(3) 1.0000 Uiso D
C22 C 1.0776 0.5062 0.3204 0.062(4) 1.0000 Uiso D
C23 C 1.0056 0.4733 0.2929 0.060(3) 1.0000 Uiso D
C24 C 0.9144 0.5386 0.3053 0.056(3) 1.0000 Uiso D
C25 C 0.8539 0.6589 0.3821 0.048(3) 1.0000 Uiso D
C26 C 0.8938 0.5264 0.4434 0.045(3) 1.0000 Uiso D
C27 C 0.7995 0.5019 0.4580 0.112(7) 1.0000 Uiso D
C28 C 0.7748 0.4666 0.5374 0.099(6) 1.0000 Uiso D
C29 C 0.6748 0.4865 0.5912 0.24(2) 1.0000 Uiso D
N30 N 0.3712 0.4172 0.1273 0.0342(18) 1.0000 Uiso D
C31 C 0.4499 0.4601 0.1272 0.058(3) 1.0000 Uiso D
C32 C 0.4073 0.3452 0.0788 0.057(3) 1.0000 Uiso D
C33 C 0.3166 0.3359 0.0588 0.061(4) 1.0000 Uiso D
C34 C 0.2475 0.4166 0.0696 0.068(4) 1.0000 Uiso D
C35 C 0.2929 0.4736 0.0994 0.112(7) 1.0000 Uiso D
C36 C 0.3065 0.4028 0.2045 0.108(7) 1.0000 Uiso D
C37 C 0.3653 0.3547 0.2534 0.069(4) 1.0000 Uiso D
C38 C 0.3129 0.3048 0.3159 0.095(6) 1.0000 Uiso D
C39 C 0.3460 0.2745 0.3844 0.126(9) 1.0000 Uiso D
N40 N 0.7599 0.7871 0.1444 0.040(2) 1.0000 Uiso D
C41 C 0.6696 0.8057 0.1176 0.046(3) 1.0000 Uiso D
C42 C 0.7436 0.8272 0.2171 0.050(3) 1.0000 Uiso D
C43 C 0.6748 0.7922 0.2819 0.055(3) 1.0000 Uiso D
C44 C 0.6698 0.8307 0.3534 0.076(5) 1.0000 Uiso D
C45 C 0.6022 0.7960 0.4206 0.082(5) 1.0000 Uiso D
C46 C 0.7957 0.6976 0.1506 0.049(3) 1.0000 Uiso D
C47 C 0.8446 0.6753 0.0696 0.059(3) 1.0000 Uiso D
C48 C 0.8750 0.7505 0.0266 0.055(3) 1.0000 Uiso D
C49 C 0.8431 0.8144 0.0856 0.039(2) 1.0000 Uiso D
N50 N 0.1188 0.8340 0.4132 0.038(2) 1.0000 Uiso D
C51 C 0.0117 0.8376 0.4239 0.045(3) 1.0000 Uiso D
C52 C -0.0456 0.9224 0.4302 0.042(3) 1.0000 Uiso D
C53 C -0.1464 0.9237 0.4242 0.061(4) 1.0000 Uiso D
C54 C -0.2012 0.8721 0.4844 0.062(4) 1.0000 Uiso D
C55 C 0.1676 0.7481 0.4248 0.061(4) 1.0000 Uiso D
C56 C 0.2600 0.7576 0.4420 0.081(5) 1.0000 Uiso D
C57 C 0.2407 0.8419 0.4701 0.083(5) 1.0000 Uiso D
C58 C 0.1361 0.8800 0.4721 0.061(4) 1.0000 Uiso D
C59 C 0.1649 0.8628 0.3346 0.047(3) 1.0000 Uiso D
N60 N 0.3930 0.0489 0.1838 0.045(2) 1.0000 Uiso D
C61 C 0.3942 0.1369 0.1728 0.075(4) 1.0000 Uiso D
C62 C 0.4529 0.0050 0.1141 0.072(4) 1.0000 Uiso D
C63 C 0.3852 0.0254 0.0637 0.064(4) 1.0000 Uiso D
C64 C 0.2828 0.0444 0.1165 0.073(4) 1.0000 Uiso D
C65 C 0.2955 0.0272 0.1950 0.078(5) 1.0000 Uiso D
C66 C 0.4522 0.0104 0.2379 0.109(7) 1.0000 Uiso D
C67 C 0.3994 0.0370 0.3167 0.137(10) 1.0000 Uiso D
C68 C 0.4629 -0.0101 0.3638 0.215(18) 1.0000 Uiso D
C69 C 0.4161 -0.0080 0.4473 0.151(11) 1.0000 Uiso D
N70 N -0.0604 0.0281 0.1819 0.064(3) 1.0000 Uiso D
C71 C 0.0055 0.0104 0.2323 0.059(3) 1.0000 Uiso D
C72 C -0.0249 -0.0355 0.1229 0.077(5) 1.0000 Uiso D
C73 C 0.0634 -0.0085 0.0695 0.070(4) 1.0000 Uiso D
C74 C 0.0411 0.0818 0.0770 0.079(5) 1.0000 Uiso D
C75 C -0.0529 0.1061 0.1382 0.075(4) 1.0000 Uiso D
C76 C -0.1644 0.0218 0.2246 0.078(5) 1.0000 Uiso D
C77 C -0.2127 0.0904 0.2776 0.076(5) 1.0000 Uiso D
C78 C -0.3156 0.0781 0.3170 0.090(6) 1.0000 Uiso D
C79 C -0.3746 0.1471 0.3666 0.100(6) 1.0000 Uiso D
N80 N 0.7803 0.3901 0.1643 0.059(3) 1.0000 Uiso D
C81 C 0.6767 0.4011 0.2216 0.061(4) 1.0000 Uiso D
C82 C 0.6798 0.3809 0.2998 0.070(4) 1.0000 Uiso D
C83 C 0.5753 0.3889 0.3458 0.082(5) 1.0000 Uiso D
C84 C 0.5711 0.3783 0.4285 0.114(8) 1.0000 Uiso D
C86 C 0.9264 0.4374 0.1155 0.095(6) 1.0000 Uiso D
N90 N 0.6778 0.5817 0.3247 0.087(4) 1.0000 Uiso .
C91 C 0.5958 0.5982 0.3329 0.073(4) 1.0000 Uiso .
C92 C 0.4972 0.6201 0.3400 0.078(5) 1.0000 Uiso .
C87 C 0.8710 0.4241 0.0614 0.190(15) 1.0000 Uiso D
C85 C 0.8447 0.4353 0.1883 0.115(8) 1.0000 Uiso D
C88 C 0.7646 0.4130 0.0872 0.101(6) 1.0000 Uiso D
C89 C 0.8310 0.3027 0.1663 0.092(6) 1.0000 Uiso D
H211 H 1.0378 0.5886 0.4036 0.0571 1.0000 Uiso R
H212 H 1.0357 0.6297 0.3251 0.0571 1.0000 Uiso R
H222 H 1.1301 0.5160 0.2784 0.0730 1.0000 Uiso R
H221 H 1.1024 0.4693 0.3553 0.0730 1.0000 Uiso R
H232 H 1.0312 0.4612 0.2406 0.0761 1.0000 Uiso R
H231 H 0.9901 0.4262 0.3217 0.0761 1.0000 Uiso R
H242 H 0.9196 0.5761 0.2630 0.0719 1.0000 Uiso R
H241 H 0.8564 0.5174 0.3145 0.0720 1.0000 Uiso R
H252 H 0.7904 0.6546 0.3829 0.0749 1.0000 Uiso R
H251 H 0.8525 0.6799 0.4277 0.0751 1.0000 Uiso R
H253 H 0.8793 0.6922 0.3409 0.0750 1.0000 Uiso R
H261 H 0.8936 0.5558 0.4847 0.0609 1.0000 Uiso R
H262 H 0.9430 0.4784 0.4383 0.0609 1.0000 Uiso R
H271 H 0.7505 0.5492 0.4578 0.1360 1.0000 Uiso R
H272 H 0.8012 0.4664 0.4206 0.1360 1.0000 Uiso R
H281 H 0.8288 0.4643 0.5570 0.1181 1.0000 Uiso R
H282 H 0.7675 0.4135 0.5313 0.1181 1.0000 Uiso R
H291 H 0.6485 0.4466 0.6247 0.2830 1.0000 Uiso R
H292 H 0.6906 0.5236 0.6179 0.2830 1.0000 Uiso R
H293 H 0.6294 0.5134 0.5654 0.2830 1.0000 Uiso R
H312 H 0.4205 0.5098 0.1501 0.0890 1.0000 Uiso R
H313 H 0.4910 0.4289 0.1546 0.0890 1.0000 Uiso R
H311 H 0.4861 0.4687 0.0771 0.0890 1.0000 Uiso R
H322 H 0.4575 0.3550 0.0348 0.0701 1.0000 Uiso R
H321 H 0.4311 0.2986 0.1062 0.0702 1.0000 Uiso R
H332 H 0.3333 0.3210 0.0076 0.0811 1.0000 Uiso R
H331 H 0.2876 0.2957 0.0914 0.0812 1.0000 Uiso R
H342 H 0.2361 0.4369 0.0225 0.0822 1.0000 Uiso R
H341 H 0.1879 0.4106 0.1058 0.0819 1.0000 Uiso R
H352 H 0.3194 0.5093 0.0600 0.1251 1.0000 Uiso R
H351 H 0.2468 0.5028 0.1404 0.1250 1.0000 Uiso R
H362 H 0.2670 0.4516 0.2275 0.1381 1.0000 Uiso R
H361 H 0.2657 0.3688 0.1974 0.1381 1.0000 Uiso R
H372 H 0.3881 0.3934 0.2744 0.0920 1.0000 Uiso R
H371 H 0.4196 0.3191 0.2228 0.0921 1.0000 Uiso R
H381 H 0.2493 0.3369 0.3349 0.1111 1.0000 Uiso R
H382 H 0.3082 0.2574 0.2947 0.1111 1.0000 Uiso R
H393 H 0.3250 0.2267 0.4059 0.1970 1.0000 Uiso R
H391 H 0.3228 0.3150 0.4204 0.1970 1.0000 Uiso R
H392 H 0.4148 0.2646 0.3679 0.1971 1.0000 Uiso R
H411 H 0.6789 0.7749 0.0754 0.0690 1.0000 Uiso R
H413 H 0.6566 0.8612 0.1041 0.0689 1.0000 Uiso R
H412 H 0.6162 0.7935 0.1572 0.0690 1.0000 Uiso R
H422 H 0.8050 0.8215 0.2280 0.0621 1.0000 Uiso R
H421 H 0.7168 0.8831 0.2113 0.0620 1.0000 Uiso R
H432 H 0.6987 0.7355 0.2860 0.0680 1.0000 Uiso R
H431 H 0.6114 0.8017 0.2736 0.0681 1.0000 Uiso R
H442 H 0.7334 0.8215 0.3603 0.0940 1.0000 Uiso R
H441 H 0.6463 0.8872 0.3490 0.0939 1.0000 Uiso R
H453 H 0.5943 0.8242 0.4640 0.1251 1.0000 Uiso R
H451 H 0.6290 0.7412 0.4279 0.1250 1.0000 Uiso R
H452 H 0.5410 0.8007 0.4115 0.1250 1.0000 Uiso R
H461 H 0.8417 0.6854 0.1795 0.0610 1.0000 Uiso R
H462 H 0.7424 0.6711 0.1727 0.0610 1.0000 Uiso R
H472 H 0.9005 0.6333 0.0664 0.0710 1.0000 Uiso R
H471 H 0.7995 0.6581 0.0492 0.0711 1.0000 Uiso R
H482 H 0.9441 0.7416 0.0057 0.0700 1.0000 Uiso R
H481 H 0.8440 0.7661 -0.0125 0.0701 1.0000 Uiso R
H492 H 0.8947 0.8160 0.1068 0.0492 1.0000 Uiso R
H491 H 0.8219 0.8664 0.0650 0.0491 1.0000 Uiso R
H512 H -0.0126 0.8079 0.4694 0.0580 1.0000 Uiso R
H511 H 0.0043 0.8144 0.3816 0.0580 1.0000 Uiso R
H522 H -0.0502 0.9432 0.4776 0.0540 1.0000 Uiso R
H521 H -0.0135 0.9552 0.3903 0.0540 1.0000 Uiso R
H532 H -0.1832 0.9775 0.4291 0.0750 1.0000 Uiso R
H531 H -0.1409 0.9040 0.3763 0.0751 1.0000 Uiso R
H543 H -0.2325 0.8409 0.4632 0.0941 1.0000 Uiso R
H541 H -0.2481 0.9050 0.5217 0.0941 1.0000 Uiso R
H542 H -0.1554 0.8380 0.5061 0.0940 1.0000 Uiso R
H551 H 0.1266 0.7223 0.4655 0.0721 1.0000 Uiso R
H552 H 0.1835 0.7189 0.3801 0.0721 1.0000 Uiso R
H561 H 0.2718 0.7200 0.4811 0.0921 1.0000 Uiso R
H562 H 0.3145 0.7495 0.3982 0.0920 1.0000 Uiso R
H572 H 0.2503 0.8407 0.5188 0.1091 1.0000 Uiso R
H571 H 0.2836 0.8718 0.4353 0.1090 1.0000 Uiso R
H582 H 0.1279 0.9363 0.4595 0.0731 1.0000 Uiso R
H581 H 0.0929 0.8709 0.5200 0.0730 1.0000 Uiso R
H593 H 0.2332 0.8526 0.3261 0.0800 1.0000 Uiso R
H591 H 0.1415 0.9186 0.3300 0.0800 1.0000 Uiso R
H592 H 0.1489 0.8355 0.2994 0.0800 1.0000 Uiso R
H611 H 0.3541 0.1630 0.2173 0.1110 1.0000 Uiso R
H613 H 0.4588 0.1454 0.1624 0.1110 1.0000 Uiso R
H612 H 0.3688 0.1557 0.1316 0.1109 1.0000 Uiso R
H622 H 0.5116 0.0256 0.0924 0.0880 1.0000 Uiso R
H621 H 0.4688 -0.0517 0.1246 0.0881 1.0000 Uiso R
H632 H 0.3983 0.0704 0.0306 0.0842 1.0000 Uiso R
H631 H 0.3914 -0.0204 0.0348 0.0841 1.0000 Uiso R
H642 H 0.2551 0.1000 0.1109 0.0931 1.0000 Uiso R
H641 H 0.2422 0.0124 0.1063 0.0931 1.0000 Uiso R
H651 H 0.2441 0.0588 0.2320 0.1041 1.0000 Uiso R
H652 H 0.2995 -0.0287 0.2085 0.1041 1.0000 Uiso R
H661 H 0.5141 0.0266 0.2227 0.1331 1.0000 Uiso R
H662 H 0.4622 -0.0469 0.2375 0.1331 1.0000 Uiso R
H671 H 0.3986 0.0925 0.3213 0.1800 1.0000 Uiso R
H672 H 0.3342 0.0282 0.3302 0.1801 1.0000 Uiso R
H681 H 0.5267 0.0021 0.3489 0.2560 1.0000 Uiso R
H682 H 0.4668 -0.0647 0.3533 0.2561 1.0000 Uiso R
H691 H 0.4684 -0.0440 0.4706 0.2700 1.0000 Uiso R
H693 H 0.4063 0.0529 0.4576 0.2700 1.0000 Uiso R
H692 H 0.3507 -0.0284 0.4630 0.2701 1.0000 Uiso R
H712 H -0.0124 0.0526 0.2664 0.0950 1.0000 Uiso R
H711 H -0.0026 -0.0387 0.2592 0.0950 1.0000 Uiso R
H713 H 0.0708 0.0064 0.2024 0.0947 1.0000 Uiso R
H721 H -0.0080 -0.0881 0.1444 0.1041 1.0000 Uiso R
H722 H -0.0734 -0.0346 0.0975 0.1041 1.0000 Uiso R
H731 H 0.1200 -0.0316 0.0862 0.0801 1.0000 Uiso R
H732 H 0.0737 -0.0236 0.0188 0.0801 1.0000 Uiso R
H741 H 0.0943 0.0986 0.0876 0.0911 1.0000 Uiso R
H742 H 0.0321 0.1067 0.0303 0.0912 1.0000 Uiso R
H751 H -0.0461 0.1452 0.1694 0.1019 1.0000 Uiso R
H752 H -0.1081 0.1267 0.1192 0.1021 1.0000 Uiso R
H761 H -0.1631 -0.0279 0.2537 0.0901 1.0000 Uiso R
H762 H -0.2012 0.0225 0.1892 0.0901 1.0000 Uiso R
H771 H -0.1778 0.0914 0.3136 0.0920 1.0000 Uiso R
H772 H -0.2159 0.1403 0.2493 0.0921 1.0000 Uiso R
H781 H -0.3121 0.0291 0.3471 0.1101 1.0000 Uiso R
H782 H -0.3488 0.0742 0.2801 0.1101 1.0000 Uiso R
H792 H -0.4336 0.1342 0.3976 0.1560 1.0000 Uiso R
H793 H -0.3369 0.1565 0.3972 0.1560 1.0000 Uiso R
H791 H -0.3885 0.1940 0.3372 0.1561 1.0000 Uiso R
H812 H 0.6434 0.4553 0.2187 0.0761 1.0000 Uiso R
H811 H 0.6423 0.3657 0.2083 0.0762 1.0000 Uiso R
H822 H 0.7097 0.4181 0.3160 0.0812 1.0000 Uiso R
H821 H 0.7156 0.3273 0.3043 0.0811 1.0000 Uiso R
H831 H 0.5384 0.4407 0.3373 0.0930 1.0000 Uiso R
H832 H 0.5483 0.3484 0.3320 0.0929 1.0000 Uiso R
H842 H 0.5059 0.3863 0.4587 0.1751 1.0000 Uiso R
H843 H 0.6028 0.4163 0.4403 0.1749 1.0000 Uiso R
H841 H 0.6039 0.3256 0.4374 0.1750 1.0000 Uiso R
H862 H 0.9622 0.4792 0.0992 0.1161 1.0000 Uiso R
H861 H 0.9681 0.3894 0.1273 0.1160 1.0000 Uiso R
H922 H 0.4619 0.6071 0.3894 0.1210 1.0000 Uiso R
H921 H 0.4788 0.6759 0.3303 0.1210 1.0000 Uiso R
H923 H 0.4827 0.5909 0.3051 0.1210 1.0000 Uiso R
H871 H 0.8686 0.4712 0.0293 0.2830 1.0000 Uiso R
H872 H 0.9093 0.3789 0.0326 0.2830 1.0000 Uiso R
H851 H 0.8510 0.4373 0.2377 0.1860 1.0000 Uiso R
H852 H 0.8080 0.4849 0.1747 0.1860 1.0000 Uiso R
H881 H 0.7141 0.4587 0.0862 0.1230 1.0000 Uiso R
H882 H 0.7541 0.3692 0.0644 0.1230 1.0000 Uiso R
H891 H 0.8941 0.2984 0.1320 0.1640 1.0000 Uiso R
H892 H 0.8360 0.2868 0.2155 0.1640 1.0000 Uiso R
H893 H 0.7957 0.2697 0.1515 0.1641 1.0000 Uiso R

loop_
_atom_site_aniso_label
_atom_site_aniso_U_11
_atom_site_aniso_U_22
_atom_site_aniso_U_33
_atom_site_aniso_U_23
_atom_site_aniso_U_13
_atom_site_aniso_U_12
Pb1 0.02567(18) 0.02392(17) 0.02855(18) 0.00070(13) -0.01119(14) -0.00483(13)
Cl2 0.0527(18) 0.0386(14) 0.0624(19) -0.0130(13) 0.0104(15) -0.0251(13)
Cl3 0.0386(14) 0.0469(15) 0.0397(14) -0.0081(11) -0.0154(11) -0.0102(11)
Cl4 0.0384(15) 0.0318(13) 0.081(2) 0.0046(13) -0.0258(15) -0.0027(11)
Pb5 0.0337(2) 0.02014(17) 0.03262(19) 0.00107(13) -0.01554(15) -0.00276(13)
Cl6 0.069(2) 0.0262(12) 0.086(2) 0.0106(13) -0.0514(19) -0.0110(12)
Cl7 0.0412(14) 0.0408(13) 0.0346(13) -0.0029(10) -0.0117(11) -0.0074(11)
Pb8 0.02516(19) 0.02825(18) 0.0368(2) -0.00539(14) -0.01307(15) -0.00293(13)
Cl9 0.080(2) 0.0460(17) 0.107(3) -0.0358(18) -0.076(2) 0.0254(16)
Cl10 0.0291(13) 0.0379(13) 0.0534(16) -0.0088(11) -0.0096(11) 0.0001(10)
Cl11 0.066(2) 0.0376(15) 0.119(3) -0.0094(17) -0.053(2) -0.0153(15)
Pb12 0.0383(2) 0.0425(2) 0.0314(2) -0.00574(16) -0.00862(17) -0.00529(17)
Cl13 0.0427(19) 0.131(4) 0.067(2) 0.008(2) -0.0237(18) 0.001(2)
Cl14 0.069(2) 0.0509(17) 0.0343(14) 0.0009(12) -0.0119(14) -0.0088(15)
Cl15 0.130(4) 0.067(2) 0.0331(16) 0.0028(15) -0.014(2) -0.011(2)
Cl16 0.075(2) 0.0332(13) 0.0370(14) -0.0057(11) -0.0180(14) 0.0006(13)
Cl17 0.0338(12) 0.0226(10) 0.0315(11) -0.0011(8) -0.0110(10) -0.0010(9)
Cl18 0.0331(12) 0.0292(11) 0.0386(13) -0.0091(9) -0.0130(10) -0.0007(9)
Cl19 0.115(3) 0.0399(16) 0.0424(17) 0.0074(13) -0.0065(19) -0.0243(18)

loop_
_atom_type_symbol
_atom_type_scat_dispersion_real
_atom_type_scat_dispersion_imag
_atom_type_scat_Cromer_Mann_a1
_atom_type_scat_Cromer_Mann_b1
_atom_type_scat_Cromer_Mann_a2
_atom_type_scat_Cromer_Mann_b2
_atom_type_scat_Cromer_Mann_a3
_atom_type_scat_Cromer_Mann_b3
_atom_type_scat_Cromer_Mann_a4
_atom_type_scat_Cromer_Mann_b4
_atom_type_scat_Cromer_Mann_c
_atom_type_scat_source
C 0.0033 0.0016 2.3100 20.8439 1.0200 10.2075 1.5886 0.5687 0.8650 51.6512 0.2156 'International Tables Vol C 4.2.6.8 and 6.1.1.4'
H 0.0000 0.0000 0.4930 10.5109 0.3229 26.1257 0.1402 3.1424 0.0408 57.7998 0.0030 'International Tables Vol C 4.2.6.8 and 6.1.1.4'
N 0.0061 0.0033 12.2126 0.0057 3.1322 9.8933 2.0125 28.9975 1.1663 0.5826 -11.5290 'International Tables Vol C 4.2.6.8 and 6.1.1.4'
Cl 0.1484 0.1585 11.4604 0.0104 7.1964 1.1662 6.2556 18.5194 1.6455 47.7784 -9.5574 'International Tables Vol C 4.2.6.8 and 6.1.1.4'
Pb -3.3944 10.1111 31.0617 0.6902 13.0637 2.3576 18.4420 8.6180 5.9696 47.2579 13.4118 'International Tables Vol C 4.2.6.8 and 6.1.1.4'

loop_
_geom_angle_atom_site_label_1
_geom_angle_atom_site_label_2
_geom_angle_atom_site_label_3
_geom_angle
_geom_angle_publ_flag
Cl2 Pb1 Cl3 97.86(9) yes
Cl2 Pb1 Cl4 94.80(10) yes
Cl3 Pb1 Cl4 96.33(9) yes
Cl2 Pb1 Cl17 79.65(8) yes
Cl3 Pb1 Cl17 165.55(7) yes
Cl4 Pb1 Cl17 98.07(8) yes
Cl2 Pb1 Cl18 78.99(9) yes
Cl3 Pb1 Cl18 86.48(7) yes
Cl4 Pb1 Cl18 173.51(9) yes
Cl17 Pb1 Cl18 79.07(6) yes
Cl2 Pb1 Cl19 154.33(11) yes
Cl3 Pb1 Cl19 99.39(9) yes
Cl4 Pb1 Cl19 102.01(10) yes
Cl17 Pb1 Cl19 78.90(9) yes
Cl18 Pb1 Cl19 83.25(10) yes
Pb1 Cl2 Pb5 88.74(8) yes
Cl2 Pb5 Cl6 102.89(9) yes
Cl2 Pb5 Cl7 101.28(8) yes
Cl6 Pb5 Cl7 89.03(10) yes
Cl2 Pb5 Cl9 148.28(10) yes
Cl6 Pb5 Cl9 100.71(10) yes
Cl7 Pb5 Cl9 100.00(9) yes
Cl2 Pb5 Cl17 78.66(7) yes
Cl6 Pb5 Cl17 178.00(8) yes
Cl7 Pb5 Cl17 89.42(7) yes
Cl9 Pb5 Cl17 78.31(8) yes
Cl2 Pb5 Cl18 75.61(8) yes
Cl6 Pb5 Cl18 103.86(9) yes
Cl7 Pb5 Cl18 167.10(7) yes
Cl9 Pb5 Cl18 78.39(9) yes
Cl17 Pb5 Cl18 77.70(6) yes
Cl9 Pb8 Cl10 99.94(10) yes
Cl9 Pb8 Cl11 94.25(12) yes
Cl10 Pb8 Cl11 92.18(11) yes
Cl9 Pb8 Cl17 78.46(9) yes
Cl10 Pb8 Cl17 167.70(7) yes
Cl11 Pb8 Cl17 100.08(10) yes
Cl9 Pb8 Cl18 81.23(9) yes
Cl10 Pb8 Cl18 89.51(7) yes
Cl11 Pb8 Cl18 175.39(11) yes
Cl17 Pb8 Cl18 78.20(6) yes
Cl9 Pb8 Cl19 154.12(12) yes
Cl10 Pb8 Cl19 100.19(10) yes
Cl11 Pb8 Cl19 101.06(11) yes
Cl17 Pb8 Cl19 78.40(9) yes
Cl18 Pb8 Cl19 82.85(8) yes
Pb8 Cl9 Pb5 88.94(8) yes
Cl13 Pb12 Cl14 93.50(14) yes
Cl13 Pb12 Cl15 95.75(15) yes
Cl14 Pb12 Cl15 100.30(11) yes
Cl13 Pb12 Cl16 91.83(13) yes
Cl14 Pb12 Cl16 108.66(9) yes
Cl15 Pb12 Cl16 149.53(11) yes
Pb5 Cl17 Pb1 85.54(6) yes
Pb5 Cl17 Pb8 84.46(6) yes
Pb1 Cl17 Pb8 82.56(6) yes
Pb1 Cl18 Pb8 84.72(6) yes
Pb1 Cl18 Pb5 84.91(6) yes
Pb8 Cl18 Pb5 84.00(6) yes
Pb8 Cl19 Pb1 84.40(8) yes
C21 N20 C24 103.8(8) yes
C21 N20 C25 109.2(8) yes
C24 N20 C25 110.3(8) yes
C21 N20 C26 107.7(8) yes
C24 N20 C26 113.3(9) yes
C25 N20 C26 112.1(9) yes
N20 C21 C22 103.1(8) yes
N20 C21 H211 110.4 no
C22 C21 H211 110.9 no
N20 C21 H212 111.6 no
C22 C21 H212 111.3 no
H211 C21 H212 109.4 no
C21 C22 C23 106.3(10) yes
C21 C22 H222 110.2 no
C23 C22 H222 109.3 no
C21 C22 H221 110.5 no
C23 C22 H221 110.8 no
H222 C22 H221 109.6 no
C22 C23 C24 105.9(10) yes
C22 C23 H232 110.9 no
C24 C23 H232 110.5 no
C22 C23 H231 110.5 no
C24 C23 H231 109.1 no
H232 C23 H231 109.8 no
C23 C24 N20 101.2(9) yes
C23 C24 H242 110.2 no
N20 C24 H242 111.1 no
C23 C24 H241 112.5 no
N20 C24 H241 111.3 no
H242 C24 H241 110.3 no
N20 C25 H252 108.6 no
N20 C25 H251 108.8 no
H252 C25 H251 109.7 no
N20 C25 H253 109.3 no
H252 C25 H253 110.0 no
H251 C25 H253 110.4 no
N20 C26 C27 113.2(11) yes
N20 C26 H261 108.3 no
C27 C26 H261 109.6 no
N20 C26 H262 108.5 no
C27 C26 H262 107.4 no
H261 C26 H262 109.7 no
C26 C27 C28 107.6(17) yes
C26 C27 H271 108.3 no
C28 C27 H271 105.9 no
C26 C27 H272 110.8 no
C28 C27 H272 113.9 no
H271 C27 H272 110.1 no
C27 C28 C29 123(3) yes
C27 C28 H281 108.2 no
C29 C28 H281 117.0 no
C27 C28 H282 104.0 no
C29 C28 H282 92.2 no
H281 C28 H282 110.2 no
C28 C29 H291 120.6 no
C28 C29 H292 94.8 no
H291 C29 H292 110.2 no
C28 C29 H293 110.3 no
H291 C29 H293 109.9 no
H292 C29 H293 110.0 no
C31 N30 C32 113.0(9) yes
C31 N30 C35 109.8(10) yes
C32 N30 C35 108.2(10) yes
C31 N30 C36 113.8(12) yes
C32 N30 C36 114.7(12) yes
C35 N30 C36 95.7(12) yes
N30 C31 H312 108.2 no
N30 C31 H313 109.5 no
H312 C31 H313 109.9 no
N30 C31 H311 109.2 no
H312 C31 H311 109.9 no
H313 C31 H311 110.1 no
N30 C32 C33 102.9(9) yes
N30 C32 H322 110.7 no
C33 C32 H322 111.3 no
N30 C32 H321 111.0 no
C33 C32 H321 111.0 no
H322 C32 H321 109.9 no
C32 C33 C34 106.9(11) yes
C32 C33 H332 110.0 no
C34 C33 H332 109.9 no
C32 C33 H331 109.5 no
C34 C33 H331 110.5 no
H332 C33 H331 109.9 no
C33 C34 C35 108.5(12) yes
C33 C34 H342 109.6 no
C35 C34 H342 110.2 no
C33 C34 H341 109.2 no
C35 C34 H341 108.6 no
H342 C34 H341 110.7 no
C34 C35 N30 102.5(11) yes
C34 C35 H352 110.3 no
N30 C35 H352 112.1 no
C34 C35 H351 111.1 no
N30 C35 H351 109.7 no
H352 C35 H351 110.9 no
N30 C36 C37 110.5(11) yes
N30 C36 H362 112.7 no
C37 C36 H362 112.1 no
N30 C36 H361 105.3 no
C37 C36 H361 105.7 no
H362 C36 H361 110.0 no
C36 C37 C38 116.4(13) yes
C36 C37 H372 105.2 no
C38 C37 H372 109.1 no
C36 C37 H371 109.2 no
C38 C37 H371 107.2 no
H372 C37 H371 109.8 no
C37 C38 C39 124.4(18) yes
C37 C38 H381 105.3 no
C39 C38 H381 104.9 no
C37 C38 H382 107.8 no
C39 C38 H382 104.2 no
H381 C38 H382 109.8 no
C38 C39 H393 113.1 no
C38 C39 H391 108.8 no
H393 C39 H391 109.7 no
C38 C39 H392 105.5 no
H393 C39 H392 109.7 no
H391 C39 H392 109.9 no
C41 N40 C42 111.4(9) yes
C41 N40 C46 110.8(9) yes
C42 N40 C46 111.9(8) yes
C41 N40 C49 110.0(8) yes
C42 N40 C49 109.3(8) yes
C46 N40 C49 103.1(8) yes
N40 C41 H411 109.9 no
N40 C41 H413 109.0 no
H411 C41 H413 109.6 no
N40 C41 H412 109.1 no
H411 C41 H412 109.9 no
H413 C41 H412 109.3 no
N40 C42 C43 112.5(10) yes
N40 C42 H422 108.9 no
C43 C42 H422 109.0 no
N40 C42 H421 108.6 no
C43 C42 H421 108.5 no
H422 C42 H421 109.3 no
C42 C43 C44 108.9(11) yes
C42 C43 H432 109.1 no
C44 C43 H432 109.2 no
C42 C43 H431 109.7 no
C44 C43 H431 110.5 no
H432 C43 H431 109.5 no
C43 C44 C45 110.6(13) yes
C43 C44 H442 109.4 no
C45 C44 H442 109.4 no
C43 C44 H441 108.9 no
C45 C44 H441 109.3 no
H442 C44 H441 109.1 no
C44 C45 H453 109.9 no
C44 C45 H451 109.2 no
H453 C45 H451 109.6 no
C44 C45 H452 109.1 no
H453 C45 H452 109.3 no
H451 C45 H452 109.6 no
N40 C46 C47 102.9(9) yes
N40 C46 H461 110.8 no
C47 C46 H461 110.6 no
N40 C46 H462 110.6 no
C47 C46 H462 111.7 no
H461 C46 H462 110.1 no
C46 C47 C48 107.2(9) yes
C46 C47 H472 110.3 no
C48 C47 H472 110.1 no
C46 C47 H471 109.5 no
C48 C47 H471 110.0 no
H472 C47 H471 109.7 no
C47 C48 C49 104.7(9) yes
C47 C48 H482 110.6 no
C49 C48 H482 109.8 no
C47 C48 H481 111.0 no
C49 C48 H481 111.2 no
H482 C48 H481 109.5 no
C48 C49 N40 103.8(8) yes
C48 C49 H492 110.8 no
N40 C49 H492 110.3 no
C48 C49 H491 111.5 no
N40 C49 H491 110.8 no
H492 C49 H491 109.6 no
C51 N50 C55 109.1(8) yes
C51 N50 C58 112.1(8) yes
C55 N50 C58 104.8(9) yes
C51 N50 C59 109.9(8) yes
C55 N50 C59 109.0(9) yes
C58 N50 C59 111.9(9) yes
N50 C51 C52 112.0(8) yes
N50 C51 H512 108.2 no
C52 C51 H512 108.8 no
N50 C51 H511 108.7 no
C52 C51 H511 108.6 no
H512 C51 H511 110.6 no
C51 C52 C53 109.3(9) yes
C51 C52 H522 110.0 no
C53 C52 H522 109.5 no
C51 C52 H521 109.3 no
C53 C52 H521 109.4 no
H522 C52 H521 109.3 no
C52 C53 C54 112.8(11) yes
C52 C53 H532 109.3 no
C54 C53 H532 107.7 no
C52 C53 H531 108.7 no
C54 C53 H531 108.2 no
H532 C53 H531 110.2 no
C53 C54 H543 110.4 no
C53 C54 H541 109.8 no
H543 C54 H541 109.8 no
C53 C54 H542 107.5 no
H543 C54 H542 109.8 no
H541 C54 H542 109.6 no
N50 C55 C56 102.7(10) yes
N50 C55 H551 110.6 no
C56 C55 H551 112.4 no
N50 C55 H552 110.8 no
C56 C55 H552 110.3 no
H551 C55 H552 109.8 no
C55 C56 C57 106.6(12) yes
C55 C56 H561 109.1 no
C57 C56 H561 108.8 no
C55 C56 H562 111.0 no
C57 C56 H562 111.1 no
H561 C56 H562 110.1 no
C56 C57 C58 107.0(12) yes
C56 C57 H572 110.9 no
C58 C57 H572 110.7 no
C56 C57 H571 108.9 no
C58 C57 H571 109.3 no
H572 C57 H571 109.9 no
C57 C58 N50 101.9(10) yes
C57 C58 H582 112.6 no
N50 C58 H582 111.3 no
C57 C58 H581 110.9 no
N50 C58 H581 109.9 no
H582 C58 H581 110.1 no
N50 C59 H593 109.1 no
N50 C59 H591 108.8 no
H593 C59 H591 109.4 no
N50 C59 H592 109.7 no
H593 C59 H592 109.8 no
H591 C59 H592 110.0 no
C61 N60 C62 110.6(11) yes
C61 N60 C65 115.5(11) yes
C62 N60 C65 101.8(10) yes
C61 N60 C66 110.2(13) yes
C62 N60 C66 99.5(11) yes
C65 N60 C66 117.6(12) yes
N60 C61 H611 108.2 no
N60 C61 H613 110.4 no
H611 C61 H613 110.6 no
N60 C61 H612 107.0 no
H611 C61 H612 110.5 no
H613 C61 H612 110.1 no
N60 C62 C63 101.8(10) yes
N60 C62 H622 110.2 no
C63 C62 H622 111.1 no
N60 C62 H621 111.2 no
C63 C62 H621 112.3 no
H622 C62 H621 110.1 no
C62 C63 C64 105.8(11) yes
C62 C63 H632 111.8 no
C64 C63 H632 110.4 no
C62 C63 H631 109.8 no
C64 C63 H631 109.3 no
H632 C63 H631 109.6 no
C63 C64 C65 105.1(11) yes
C63 C64 H642 109.7 no
C65 C64 H642 109.6 no
C63 C64 H641 111.1 no
C65 C64 H641 112.1 no
H642 C64 H641 109.3 no
C64 C65 N60 100.8(10) yes
C64 C65 H651 112.1 no
N60 C65 H651 113.2 no
C64 C65 H652 110.8 no
N60 C65 H652 109.7 no
H651 C65 H652 109.9 no
N60 C66 C67 110.3(16) yes
N60 C66 H661 109.1 no
C67 C66 H661 109.1 no
N60 C66 H662 110.3 no
C67 C66 H662 108.6 no
H661 C66 H662 109.4 no
C66 C67 C68 104.0(19) yes
C66 C67 H671 110.8 no
C68 C67 H671 106.6 no
C66 C67 H672 110.2 no
C68 C67 H672 115.3 no
H671 C67 H672 109.7 no
C67 C68 C69 115(3) yes
C67 C68 H681 111.9 no
C69 C68 H681 113.8 no
C67 C68 H682 103.3 no
C69 C68 H682 102.4 no
H681 C68 H682 109.8 no
C68 C69 H691 104.5 no
C68 C69 H693 102.0 no
H691 C69 H693 112.7 no
C68 C69 H692 112.5 no
H691 C69 H692 112.1 no
H693 C69 H692 112.4 no
C71 N70 C72 107.7(11) yes
C71 N70 C75 112.0(11) yes
C72 N70 C75 105.0(11) yes
C71 N70 C76 111.6(11) yes
C72 N70 C76 106.8(10) yes
C75 N70 C76 113.4(11) yes
N70 C71 H712 108.2 no
N70 C71 H711 108.9 no
H712 C71 H711 109.7 no
N70 C71 H713 109.0 no
H712 C71 H713 111.0 no
H711 C71 H713 110.0 no
N70 C72 C73 102.6(11) yes
N70 C72 H721 111.8 no
C73 C72 H721 111.7 no
N70 C72 H722 110.2 no
C73 C72 H722 110.3 no
H721 C72 H722 110.1 no
C72 C73 C74 104.0(12) yes
C72 C73 H731 109.4 no
C74 C73 H731 109.4 no
C72 C73 H732 111.8 no
C74 C73 H732 112.3 no
H731 C73 H732 109.7 no
C73 C74 C75 109.4(12) yes
C73 C74 H741 110.0 no
C75 C74 H741 111.2 no
C73 C74 H742 108.4 no
C75 C74 H742 108.3 no
H741 C74 H742 109.5 no
C74 C75 N70 101.2(11) yes
C74 C75 H751 110.3 no
N70 C75 H751 110.0 no
C74 C75 H752 113.3 no
N70 C75 H752 112.4 no
H751 C75 H752 109.4 no
N70 C76 C77 111.5(11) yes
N70 C76 H761 108.7 no
C77 C76 H761 108.6 no
N70 C76 H762 109.1 no
C77 C76 H762 109.2 no
H761 C76 H762 109.8 no
C76 C77 C78 106.9(11) yes
C76 C77 H771 111.4 no
C78 C77 H771 110.4 no
C76 C77 H772 109.6 no
C78 C77 H772 109.3 no
H771 C77 H772 109.2 no
C77 C78 C79 111.9(15) yes
C77 C78 H781 109.0 no
C79 C78 H781 109.3 no
C77 C78 H782 109.6 no
C79 C78 H782 107.7 no
H781 C78 H782 109.2 no
C78 C79 H792 110.8 no
C78 C79 H793 107.4 no
H792 C79 H793 109.2 no
C78 C79 H791 110.6 no
H792 C79 H791 109.5 no
H793 C79 H791 109.2 no
C81 N80 C85 110.9(11) yes
C81 N80 C88 106.3(12) yes
C85 N80 C88 116.3(14) yes
C81 N80 C89 109.2(12) yes
C85 N80 C89 104.3(14) yes
C88 N80 C89 109.7(14) yes
N80 C81 C82 112.8(12) yes
N80 C81 H812 109.5 no
C82 C81 H812 108.8 no
N80 C81 H811 107.7 no
C82 C81 H811 107.9 no
H812 C81 H811 110.1 no
C81 C82 C83 105.7(13) yes
C81 C82 H822 109.8 no
C83 C82 H822 110.0 no
C81 C82 H821 110.9 no
C83 C82 H821 110.9 no
H822 C82 H821 109.4 no
C82 C83 C84 109.2(15) yes
C82 C83 H831 110.6 no
C84 C83 H831 109.0 no
C82 C83 H832 108.9 no
C84 C83 H832 109.7 no
H831 C83 H832 109.4 no
C83 C84 H842 110.7 no
C83 C84 H843 108.5 no
H842 C84 H843 109.6 no
C83 C84 H841 108.7 no
H842 C84 H841 109.7 no
H843 C84 H841 109.7 no
C87 C86 C85 97.7(18) yes
C87 C86 H862 113.5 no
C85 C86 H862 125.7 no
C87 C86 H861 113.2 no
C85 C86 H861 95.4 no
H862 C86 H861 109.9 no
N90 C91 C92 178(2) yes
C91 C92 H922 109.5 no
C91 C92 H921 111.2 no
H922 C92 H921 108.9 no
C91 C92 H923 108.1 no
H922 C92 H923 109.4 no
H921 C92 H923 109.7 no
C86 C87 C88 123(2) yes
C86 C87 H871 105.8 no
C88 C87 H871 103.5 no
C86 C87 H872 106.5 no
C88 C87 H872 107.9 no
H871 C87 H872 109.5 no
N80 C85 C86 101.1(14) yes
N80 C85 H851 127.3 no
C86 C85 H851 125.1 no
N80 C85 H852 89.8 no
C86 C85 H852 91.5 no
H851 C85 H852 110.4 no
N80 C88 C87 86.8(16) yes
N80 C88 H881 114.7 no
C87 C88 H881 118.6 no
N80 C88 H882 112.4 no
C87 C88 H882 113.3 no
H881 C88 H882 109.5 no
N80 C89 H891 107.0 no
N80 C89 H892 110.0 no
H891 C89 H892 110.1 no
N80 C89 H893 110.1 no
H891 C89 H893 110.1 no
H892 C89 H893 109.5 no

loop_
_geom_bond_atom_site_label_1
_geom_bond_atom_site_label_2
_geom_bond_distance
_geom_bond_publ_flag
Pb1 Cl2 2.877(3) yes
Pb1 Cl3 2.765(3) yes
Pb1 Cl4 2.807(3) yes
Pb1 Cl17 3.030(2) yes
Pb1 Cl18 2.971(2) yes
Pb1 Cl19 2.992(4) yes
Cl2 Pb5 2.975(4) yes
Pb5 Cl6 2.797(3) yes
Pb5 Cl7 2.726(3) yes
Pb5 Cl9 2.946(4) yes
Pb5 Cl17 2.997(2) yes
Pb5 Cl18 3.091(3) yes
Pb8 Cl9 2.867(4) yes
Pb8 Cl10 2.778(3) yes
Pb8 Cl11 2.722(3) yes
Pb8 Cl17 3.062(2) yes
Pb8 Cl18 2.995(2) yes
Pb8 Cl19 2.992(4) yes
Pb12 Cl13 2.585(4) yes
Pb12 Cl14 2.653(3) yes
Pb12 Cl15 2.724(3) yes
Pb12 Cl16 2.907(3) yes
N20 C21 1.532(8) yes
N20 C24 1.528(9) yes
N20 C25 1.520(8) yes
N20 C26 1.499(15) yes
C21 C22 1.537(9) yes
C21 H211 0.971 no
C21 H212 0.975 no
C22 C23 1.545(9) yes
C22 H222 0.969 no
C22 H221 0.969 no
C23 C24 1.542(9) yes
C23 H232 0.974 no
C23 H231 0.969 no
C24 H242 0.977 no
C24 H241 0.973 no
C25 H252 0.960 no
C25 H251 0.960 no
C25 H253 0.960 no
C26 C27 1.50(3) yes
C26 H261 0.971 no
C26 H262 0.974 no
C27 C28 1.537(10) yes
C27 H271 0.972 no
C27 H272 0.973 no
C28 C29 1.528(10) yes
C28 H281 0.969 no
C28 H282 0.970 no
C29 H291 0.960 no
C29 H292 0.960 no
C29 H293 0.961 no
N30 C31 1.517(9) yes
N30 C32 1.524(8) yes
N30 C35 1.535(9) yes
N30 C36 1.528(9) yes
C31 H312 0.958 no
C31 H313 0.960 no
C31 H311 0.960 no
C32 C33 1.546(9) yes
C32 H322 0.972 no
C32 H321 0.974 no
C33 C34 1.538(9) yes
C33 H332 0.972 no
C33 H331 0.972 no
C34 C35 1.539(9) yes
C34 H342 0.973 no
C34 H341 0.968 no
C35 H352 0.970 no
C35 H351 0.970 no
C36 C37 1.523(9) yes
C36 H362 0.977 no
C36 H361 0.975 no
C37 C38 1.522(9) yes
C37 H372 0.973 no
C37 H371 0.973 no
C38 C39 1.524(10) yes
C38 H381 0.973 no
C38 H382 0.972 no
C39 H393 0.961 no
C39 H391 0.962 no
C39 H392 0.961 no
N40 C41 1.531(8) yes
N40 C42 1.530(15) yes
N40 C46 1.532(8) yes
N40 C49 1.532(8) yes
C41 H411 0.961 no
C41 H413 0.963 no
C41 H412 0.966 no
C42 C43 1.522(18) yes
C42 H422 0.977 no
C42 H421 0.974 no
C43 C44 1.537(9) yes
C43 H432 0.974 no
C43 H431 0.976 no
C44 C45 1.537(9) yes
C44 H442 0.969 no
C44 H441 0.970 no
C45 H453 0.959 no
C45 H451 0.959 no
C45 H452 0.960 no
C46 C47 1.537(9) yes
C46 H461 0.972 no
C46 H462 0.972 no
C47 C48 1.552(9) yes
C47 H472 0.971 no
C47 H471 0.972 no
C48 C49 1.546(9) yes
C48 H482 0.971 no
C48 H481 0.968 no
C49 H492 0.970 no
C49 H491 0.972 no
N50 C51 1.535(8) yes
N50 C55 1.534(9) yes
N50 C58 1.536(9) yes
N50 C59 1.531(8) yes
C51 C52 1.528(8) yes
C51 H512 0.975 no
C51 H511 0.971 no
C52 C53 1.532(9) yes
C52 H522 0.975 no
C52 H521 0.972 no
C53 C54 1.530(9) yes
C53 H532 0.971 no
C53 H531 0.972 no
C54 H543 0.962 no
C54 H541 0.962 no
C54 H542 0.961 no
C55 C56 1.544(9) yes
C55 H551 0.973 no
C55 H552 0.969 no
C56 C57 1.541(9) yes
C56 H561 0.968 no
C56 H562 0.972 no
C57 C58 1.543(9) yes
C57 H572 0.970 no
C57 H571 0.971 no
C58 H582 0.972 no
C58 H581 0.969 no
C59 H593 0.960 no
C59 H591 0.960 no
C59 H592 0.960 no
N60 C61 1.523(9) yes
N60 C62 1.524(9) yes
N60 C65 1.527(9) yes
N60 C66 1.550(9) yes
C61 H611 0.964 no
C61 H613 0.964 no
C61 H612 0.962 no
C62 C63 1.543(9) yes
C62 H622 0.978 no
C62 H621 0.975 no
C63 C64 1.544(9) yes
C63 H632 0.971 no
C63 H631 0.977 no
C64 C65 1.541(9) yes
C64 H642 0.972 no
C64 H641 0.970 no
C65 H651 0.976 no
C65 H652 0.974 no
C66 C67 1.529(10) yes
C66 H661 0.976 no
C66 H662 0.974 no
C67 C68 1.537(10) yes
C67 H671 0.971 no
C67 H672 0.971 no
C68 C69 1.529(10) yes
C68 H681 0.972 no
C68 H682 0.971 no
C69 H691 1.060 no
C69 H693 1.062 no
C69 H692 1.060 no
N70 C71 1.522(9) yes
N70 C72 1.540(9) yes
N70 C75 1.524(9) yes
N70 C76 1.545(9) yes
C71 H712 0.961 no
C71 H711 0.962 no
C71 H713 0.963 no
C72 C73 1.540(9) yes
C72 H721 0.974 no
C72 H722 0.972 no
C73 C74 1.541(9) yes
C73 H731 0.976 no
C73 H732 0.976 no
C74 C75 1.538(9) yes
C74 H741 0.978 no
C74 H742 0.975 no
C75 H751 0.976 no
C75 H752 0.975 no
C76 C77 1.538(9) yes
C76 H761 0.976 no
C76 H762 0.977 no
C77 C78 1.548(9) yes
C77 H771 0.971 no
C77 H772 0.971 no
C78 C79 1.536(9) yes
C78 H781 0.976 no
C78 H782 0.979 no
C79 H792 0.961 no
C79 H793 0.959 no
C79 H791 0.960 no
N80 C81 1.589(18) yes
N80 C85 1.542(9) yes
N80 C88 1.543(9) yes
N80 C89 1.542(9) yes
C81 C82 1.50(2) yes
C81 H812 0.968 no
C81 H811 0.970 no
C82 C83 1.529(9) yes
C82 H822 0.972 no
C82 H821 0.975 no
C83 C84 1.540(9) yes
C83 H831 0.972 no
C83 H832 0.970 no
C84 H842 0.960 no
C84 H843 0.963 no
C84 H841 0.961 no
C86 C87 1.546(10) yes
C86 C85 1.553(10) yes
C86 H862 0.967 no
C86 H861 0.974 no
N90 C91 1.16(2) yes
C91 C92 1.40(2) yes
C92 H922 0.961 no
C92 H921 0.961 no
C92 H923 0.964 no
C87 C88 1.564(10) yes
C87 H871 0.970 no
C87 H872 0.971 no
C85 H851 0.968 no
C85 H852 0.970 no
C88 H881 0.969 no
C88 H882 0.971 no
C89 H891 0.964 no
C89 H892 0.964 no
C89 H893 0.962 no

loop_
_geom_hbond_atom_site_label_D
_geom_hbond_atom_site_label_H
_geom_hbond_atom_site_label_A
_geom_hbond_site_symmetry_A
_geom_hbond_angle_DHA
_geom_hbond_distance_DH
_geom_hbond_distance_HA
_geom_hbond_distance_DA
_geom_hbond_publ_flag
C29 H291 C92 2_666 141 0.96 2.56 3.36(2) yes
